data_1544944
loop_
_publ_author_name
'Yarlagadda, Suresh'
'Ramesh, B.'
'Ravikumar Reddy, C.'
'Srinivas, L.'
'Sridhar, B.'
'Subba Reddy, B. V.'

_publ_section_title
;
 Organocatalytic Enantioselective Amination of 2-Substituted
 Indolin-3-ones: A Strategy for the Synthesis of Chiral \a-Hydrazino
 Esters.
;
_journal_issue 1
_journal_name_full 'Organic letters'
_journal_page_first 170
_journal_page_last 173
_journal_paper_doi 10.1021/acs.orglett.6b03473
_journal_volume 19
_journal_year 2017
_chemical_absolute_configuration syn
_chemical_formula_moiety 'C26 H31 N3 O7'
_chemical_formula_sum 'C26 H31 N3 O7'
_chemical_formula_weight 497.54
_space_group_crystal_system orthorhombic
_space_group_IT_number 19
_space_group_name_Hall 'P 2ac 2ab'
_space_group_name_H-M_alt 'P 21 21 21'
_symmetry_space_group_name_Hall 'P 2ac 2ab'
_symmetry_space_group_name_H-M 'P 21 21 21'
_atom_sites_solution_hydrogens mixed
_audit_creation_method SHELXL-2014/7
_cell_angle_alpha 90
_cell_angle_beta 90
_cell_angle_gamma 90
_cell_formula_units_Z 4
_cell_length_a 8.4235(8)
_cell_length_b 17.6443(17)
_cell_length_c 17.7369(17)
_cell_measurement_reflns_used 8138
_cell_measurement_temperature 294(2)
_cell_measurement_theta_max 28.13
_cell_measurement_theta_min 2.30
_cell_volume 2636.2(4)
_computing_cell_refinement 'SAINT (Bruker, 2001)'
_computing_data_collection 'SMART (Bruker, 2001)'
_computing_data_reduction 'SAINT (Bruker, 2001)'
_computing_molecular_graphics 'SHELXL2014 (Sheldrick, 2015)'
_computing_publication_material 'SHELXL2014 (Sheldrick, 2015)'
_computing_structure_refinement 'SHELXL-2014/7 (Sheldrick, 2015)'
_computing_structure_solution 'SHELXL-2014/7 (Sheldrick, 2015)'
_diffrn_ambient_temperature 294(2)
_diffrn_measured_fraction_theta_full 0.999
_diffrn_measured_fraction_theta_max 0.983
_diffrn_measurement_device_type 'Bruker SMART APEX CCD area-detector'
_diffrn_measurement_method \w
_diffrn_radiation_type MoK\a
_diffrn_radiation_wavelength 0.71073
_diffrn_reflns_av_R_equivalents 0.0220
_diffrn_reflns_av_unetI/netI 0.0155
_diffrn_reflns_Laue_measured_fraction_full 0.999
_diffrn_reflns_Laue_measured_fraction_max 0.983
_diffrn_reflns_limit_h_max 10
_diffrn_reflns_limit_h_min -11
_diffrn_reflns_limit_k_max 22
_diffrn_reflns_limit_k_min -22
_diffrn_reflns_limit_l_max 23
_diffrn_reflns_limit_l_min -23
_diffrn_reflns_number 30995
_diffrn_reflns_point_group_measured_fraction_full 1.000
_diffrn_reflns_point_group_measured_fraction_max 0.973
_diffrn_reflns_theta_full 25.242
_diffrn_reflns_theta_max 28.274
_diffrn_reflns_theta_min 2.309
_exptl_absorpt_coefficient_mu 0.092
_exptl_absorpt_correction_T_max 0.98
_exptl_absorpt_correction_T_min 0.96
_exptl_absorpt_correction_type multi-scan
_exptl_absorpt_process_details 'SADABS; Bruker,2001'
_exptl_crystal_colour colorless
_exptl_crystal_density_diffrn 1.254
_exptl_crystal_description block
_exptl_crystal_F_000 1056
_exptl_crystal_size_max 0.180
_exptl_crystal_size_mid 0.160
_exptl_crystal_size_min 0.110
_refine_diff_density_max 0.145
_refine_diff_density_min -0.175
_refine_diff_density_rms 0.038
_refine_ls_abs_structure_details
;
 Flack x determined using 2418 quotients [(I+)-(I-)]/[(I+)+(I-)]
 (Parsons, Flack and Wagner, Acta Cryst. B69 (2013) 249-259).
;
_refine_ls_abs_structure_Flack 0.17(15)
_refine_ls_extinction_method none
_refine_ls_goodness_of_fit_ref 1.031
_refine_ls_hydrogen_treatment mixed
_refine_ls_matrix_type full
_refine_ls_number_parameters 336
_refine_ls_number_reflns 6365
_refine_ls_number_restraints 0
_refine_ls_restrained_S_all 1.031
_refine_ls_R_factor_all 0.0369
_refine_ls_R_factor_gt 0.0339
_refine_ls_shift/su_max 0.000
_refine_ls_shift/su_mean 0.000
_refine_ls_structure_factor_coef Fsqd
_refine_ls_weighting_details 'w=1/[\s^2^(Fo^2^)+(0.0601P)^2^+0.1449P] where P=(Fo^2^+2Fc^2^)/3'
_refine_ls_weighting_scheme calc
_refine_ls_wR_factor_gt 0.0915
_refine_ls_wR_factor_ref 0.0939
_reflns_Friedel_coverage 0.759
_reflns_Friedel_fraction_full 1.000
_reflns_Friedel_fraction_max 0.961
_reflns_number_gt 5899
_reflns_number_total 6365
_reflns_threshold_expression 'I > 2\s(I)'
_cod_data_source_file ol6b03473_si_002.cif
_cod_data_source_block BC64m
_cod_depositor_comments 'Adding full bibliography for 1544944.cif.'
_cod_database_code 1544944
_shelx_shelxl_version_number 2014/7
_shelx_space_group_comment
;
The symmetry employed for this shelxl refinement is uniquely defined
by the following loop, which should always be used as a source of
symmetry information in preference to the above space-group names.
They are only intended as comments.
;
_shelx_estimated_absorpt_t_min 0.984
_shelx_estimated_absorpt_t_max 0.990

loop_
_space_group_symop_operation_xyz
'x, y, z'
'-x+1/2, -y, z+1/2'
'-x, y+1/2, -z+1/2'
'x+1/2, -y+1/2, -z'

loop_
_atom_site_label
_atom_site_type_symbol
_atom_site_fract_x
_atom_site_fract_y
_atom_site_fract_z
_atom_site_U_iso_or_equiv
_atom_site_adp_type
_atom_site_occupancy
_atom_site_site_symmetry_order
_atom_site_calc_flag
_atom_site_refinement_flags_posn
_atom_site_refinement_flags_adp
C1 C 0.4092(2) 0.22087(10) 0.63655(10) 0.0482(4) Uani 1 1 d . .
C2 C 0.44778(19) 0.14771(10) 0.61289(9) 0.0443(3) Uani 1 1 d . .
C3 C 0.5479(3) 0.13684(15) 0.55075(11) 0.0646(5) Uani 1 1 d . .
H3 H 0.5743 0.0885 0.5339 0.078 Uiso 1 1 calc R U
C4 C 0.6055(3) 0.2007(2) 0.51562(14) 0.0845(8) Uani 1 1 d . .
H4 H 0.6704 0.1948 0.4736 0.101 Uiso 1 1 calc R U
C5 C 0.5712(4) 0.27363(19) 0.54001(14) 0.0882(9) Uani 1 1 d . .
H5 H 0.6152 0.3151 0.5152 0.106 Uiso 1 1 calc R U
C6 C 0.4727(3) 0.28482(13) 0.60052(13) 0.0679(6) Uani 1 1 d . .
H6 H 0.4487 0.3334 0.6172 0.082 Uiso 1 1 calc R U
C7 C 0.30232(19) 0.21589(9) 0.69942(10) 0.0430(3) Uani 1 1 d . .
C8 C 0.26627(17) 0.12817(8) 0.70942(8) 0.0348(3) Uani 1 1 d . .
C9 C 0.09511(19) 0.12074(9) 0.67796(9) 0.0406(3) Uani 1 1 d . .
C10 C -0.1733(2) 0.14622(17) 0.70190(16) 0.0765(7) Uani 1 1 d . .
H10A H -0.2080 0.0959 0.6894 0.115 Uiso 1 1 calc R U
H10B H -0.1794 0.1779 0.6580 0.115 Uiso 1 1 calc R U
H10C H -0.2401 0.1666 0.7408 0.115 Uiso 1 1 calc R U
C11 C 0.49778(19) 0.11839(9) 0.86917(9) 0.0415(3) Uani 1 1 d . .
C12 C 0.6750(2) 0.14011(10) 0.97592(10) 0.0506(4) Uani 1 1 d . .
C13 C 0.6662(3) 0.05988(12) 1.00521(13) 0.0675(6) Uani 1 1 d . .
H13A H 0.6829 0.0251 0.9644 0.101 Uiso 1 1 calc R U
H13B H 0.5635 0.0512 1.0270 0.101 Uiso 1 1 calc R U
H13C H 0.7465 0.0524 1.0429 0.101 Uiso 1 1 calc R U
C14 C 0.6617(3) 0.19631(13) 1.04086(12) 0.0690(6) Uani 1 1 d . .
H14A H 0.5644 0.1876 1.0677 0.103 Uiso 1 1 calc R U
H14B H 0.6623 0.2470 1.0213 0.103 Uiso 1 1 calc R U
H14C H 0.7499 0.1897 1.0745 0.103 Uiso 1 1 calc R U
C15 C 0.8213(3) 0.15450(15) 0.92839(14) 0.0703(6) Uani 1 1 d . .
H15A H 0.8186 0.2054 0.9094 0.105 Uiso 1 1 calc R U
H15B H 0.8234 0.1195 0.8870 0.105 Uiso 1 1 calc R U
H15C H 0.9146 0.1477 0.9587 0.105 Uiso 1 1 calc R U
C16 C 0.20114(19) 0.04506(9) 0.82055(9) 0.0403(3) Uani 1 1 d . .
C17 C 0.0433(2) -0.06690(10) 0.78684(11) 0.0501(4) Uani 1 1 d . .
C18 C 0.1522(4) -0.12268(14) 0.82616(19) 0.0890(9) Uani 1 1 d . .
H18A H 0.1813 -0.1031 0.8747 0.134 Uiso 1 1 calc R U
H18B H 0.2460 -0.1301 0.7963 0.134 Uiso 1 1 calc R U
H18C H 0.0982 -0.1702 0.8324 0.134 Uiso 1 1 calc R U
C19 C -0.0976(3) -0.04707(14) 0.83507(14) 0.0684(6) Uani 1 1 d . .
H19A H -0.1582 -0.0079 0.8109 0.103 Uiso 1 1 calc R U
H19B H -0.0616 -0.0295 0.8834 0.103 Uiso 1 1 calc R U
H19C H -0.1629 -0.0912 0.8417 0.103 Uiso 1 1 calc R U
C20 C -0.0055(4) -0.09365(16) 0.70978(14) 0.0851(8) Uani 1 1 d . .
H20A H 0.0869 -0.0988 0.6785 0.128 Uiso 1 1 calc R U
H20B H -0.0766 -0.0574 0.6876 0.128 Uiso 1 1 calc R U
H20C H -0.0580 -0.1418 0.7140 0.128 Uiso 1 1 calc R U
C21 C 0.39241(19) 0.01376(9) 0.64290(9) 0.0411(3) Uani 1 1 d . .
C22 C 0.4770(2) -0.03150(10) 0.69208(9) 0.0468(4) Uani 1 1 d . .
H22 H 0.5242 -0.0106 0.7347 0.056 Uiso 1 1 calc R U
C23 C 0.4908(3) -0.10851(11) 0.67740(11) 0.0556(4) Uani 1 1 d . .
H23 H 0.5470 -0.1394 0.7104 0.067 Uiso 1 1 calc R U
C24 C 0.4212(3) -0.13942(11) 0.61375(11) 0.0570(4) Uani 1 1 d . .
H24 H 0.4294 -0.1911 0.6043 0.068 Uiso 1 1 calc R U
C25 C 0.3398(3) -0.09341(12) 0.56439(11) 0.0596(5) Uani 1 1 d . .
H25 H 0.2943 -0.1142 0.5213 0.071 Uiso 1 1 calc R U
C26 C 0.3251(2) -0.01677(11) 0.57834(10) 0.0522(4) Uani 1 1 d . .
H26 H 0.2704 0.0141 0.5447 0.063 Uiso 1 1 calc R U
N1 N 0.38163(16) 0.09318(8) 0.65861(7) 0.0410(3) Uani 1 1 d . .
N2 N 0.27757(15) 0.10630(7) 0.78750(7) 0.0368(3) Uani 1 1 d . .
N3 N 0.36716(17) 0.15156(8) 0.83527(8) 0.0440(3) Uani 1 1 d . .
H3N H 0.311(3) 0.1819(13) 0.8648(12) 0.055(6) Uiso 1 1 d . .
O1 O 0.24220(18) 0.26436(7) 0.73763(10) 0.0633(4) Uani 1 1 d . .
O2 O 0.06780(17) 0.10361(9) 0.61442(7) 0.0590(3) Uani 1 1 d . .
O3 O -0.01061(14) 0.14357(8) 0.72845(7) 0.0538(3) Uani 1 1 d . .
O4 O 0.20249(19) 0.03483(9) 0.88729(7) 0.0626(4) Uani 1 1 d . .
O5 O 0.13467(14) 0.00287(6) 0.76774(6) 0.0429(3) Uani 1 1 d . .
O6 O 0.56819(16) 0.06516(8) 0.84419(8) 0.0599(4) Uani 1 1 d . .
O7 O 0.53162(15) 0.15842(7) 0.93100(7) 0.0479(3) Uani 1 1 d . .

loop_
_atom_site_aniso_label
_atom_site_aniso_U_11
_atom_site_aniso_U_22
_atom_site_aniso_U_33
_atom_site_aniso_U_23
_atom_site_aniso_U_13
_atom_site_aniso_U_12
C1 0.0434(8) 0.0498(9) 0.0514(8) 0.0122(7) -0.0099(7) -0.0094(7)
C2 0.0373(7) 0.0561(9) 0.0395(7) 0.0066(7) -0.0042(6) -0.0050(7)
C3 0.0577(11) 0.0878(15) 0.0485(9) 0.0038(10) 0.0103(9) -0.0093(10)
C4 0.0745(16) 0.123(2) 0.0562(12) 0.0141(14) 0.0130(11) -0.0329(16)
C5 0.0855(17) 0.108(2) 0.0714(14) 0.0373(15) -0.0070(13) -0.0472(16)
C6 0.0678(12) 0.0627(12) 0.0733(13) 0.0259(10) -0.0173(10) -0.0218(10)
C7 0.0385(7) 0.0356(7) 0.0551(9) 0.0040(6) -0.0086(7) -0.0005(6)
C8 0.0346(6) 0.0332(6) 0.0368(7) -0.0009(5) -0.0014(5) 0.0001(5)
C9 0.0393(7) 0.0415(7) 0.0410(7) 0.0073(6) -0.0067(6) -0.0022(6)
C10 0.0345(9) 0.1039(18) 0.0910(16) 0.0218(14) -0.0082(10) 0.0037(10)
C11 0.0367(7) 0.0478(8) 0.0400(7) -0.0069(6) -0.0050(6) -0.0009(6)
C12 0.0515(9) 0.0527(9) 0.0475(8) -0.0042(7) -0.0193(7) 0.0044(8)
C13 0.0849(15) 0.0566(11) 0.0608(12) 0.0017(9) -0.0147(11) 0.0091(11)
C14 0.0888(15) 0.0625(12) 0.0557(11) -0.0135(9) -0.0336(11) 0.0125(11)
C15 0.0497(10) 0.0873(15) 0.0738(13) -0.0003(12) -0.0176(10) -0.0071(11)
C16 0.0377(7) 0.0472(8) 0.0359(7) 0.0010(6) 0.0002(6) 0.0019(6)
C17 0.0526(9) 0.0411(8) 0.0565(9) 0.0054(7) 0.0121(8) -0.0082(7)
C18 0.0885(17) 0.0559(12) 0.123(2) 0.0324(14) 0.0211(17) 0.0153(12)
C19 0.0563(11) 0.0683(12) 0.0807(14) 0.0040(10) 0.0245(11) -0.0061(10)
C20 0.106(2) 0.0810(16) 0.0681(13) -0.0170(12) 0.0151(14) -0.0542(15)
C21 0.0429(8) 0.0430(8) 0.0374(7) -0.0038(6) 0.0060(6) 0.0047(6)
C22 0.0482(8) 0.0511(9) 0.0412(8) -0.0071(7) -0.0014(7) 0.0096(7)
C23 0.0635(11) 0.0507(9) 0.0525(9) -0.0012(8) 0.0017(8) 0.0181(8)
C24 0.0652(11) 0.0445(9) 0.0612(10) -0.0135(8) 0.0114(9) 0.0067(8)
C25 0.0691(12) 0.0608(10) 0.0488(9) -0.0198(8) -0.0003(9) 0.0045(10)
C26 0.0617(11) 0.0546(9) 0.0404(8) -0.0054(7) -0.0047(8) 0.0089(8)
N1 0.0441(7) 0.0401(6) 0.0389(6) 0.0001(5) 0.0068(5) 0.0016(5)
N2 0.0369(6) 0.0401(6) 0.0333(6) -0.0030(5) -0.0055(5) -0.0013(5)
N3 0.0424(7) 0.0449(7) 0.0447(7) -0.0133(6) -0.0098(6) 0.0033(6)
O1 0.0614(8) 0.0373(6) 0.0911(10) -0.0084(6) 0.0020(7) 0.0067(6)
O2 0.0592(7) 0.0733(9) 0.0445(6) 0.0005(6) -0.0163(6) -0.0027(7)
O3 0.0342(5) 0.0732(8) 0.0539(7) 0.0041(6) -0.0024(5) 0.0059(5)
O4 0.0734(9) 0.0810(9) 0.0335(6) 0.0062(6) -0.0007(6) -0.0115(8)
O5 0.0498(6) 0.0424(6) 0.0365(5) 0.0037(4) -0.0004(4) -0.0103(5)
O6 0.0484(6) 0.0713(8) 0.0600(7) -0.0262(6) -0.0132(6) 0.0163(6)
O7 0.0482(6) 0.0501(6) 0.0455(6) -0.0115(5) -0.0145(5) 0.0073(5)

loop_
_atom_type_symbol
_atom_type_description
_atom_type_scat_dispersion_real
_atom_type_scat_dispersion_imag
_atom_type_scat_source
C C 0.0033 0.0016 'International Tables Vol C Tables 4.2.6.8 and 6.1.1.4'
H H 0.0000 0.0000 'International Tables Vol C Tables 4.2.6.8 and 6.1.1.4'
N N 0.0061 0.0033 'International Tables Vol C Tables 4.2.6.8 and 6.1.1.4'
O O 0.0106 0.0060 'International Tables Vol C Tables 4.2.6.8 and 6.1.1.4'

loop_
_geom_angle_atom_site_label_1
_geom_angle_atom_site_label_2
_geom_angle_atom_site_label_3
_geom_angle
C2 C1 C6 121.18(19)
C2 C1 C7 108.84(14)
C6 C1 C7 129.97(19)
N1 C2 C1 112.02(15)
N1 C2 C3 127.71(18)
C1 C2 C3 120.23(17)
C4 C3 C2 117.1(2)
C4 C3 H3 121.4
C2 C3 H3 121.4
C3 C4 C5 123.0(2)
C3 C4 H4 118.5
C5 C4 H4 118.5
C6 C5 C4 120.2(2)
C6 C5 H5 119.9
C4 C5 H5 119.9
C5 C6 C1 118.2(2)
C5 C6 H6 120.9
C1 C6 H6 120.9
O1 C7 C1 131.14(16)
O1 C7 C8 123.35(15)
C1 C7 C8 105.46(13)
N2 C8 N1 115.82(12)
N2 C8 C9 112.61(12)
N1 C8 C9 111.11(12)
N2 C8 C7 110.85(12)
N1 C8 C7 102.45(12)
C9 C8 C7 102.71(11)
O2 C9 O3 125.97(15)
O2 C9 C8 122.82(15)
O3 C9 C8 110.83(13)
O3 C10 H10A 109.5
O3 C10 H10B 109.5
H10A C10 H10B 109.5
O3 C10 H10C 109.5
H10A C10 H10C 109.5
H10B C10 H10C 109.5
O6 C11 O7 127.87(15)
O6 C11 N3 124.44(14)
O7 C11 N3 107.64(13)
O7 C12 C13 110.42(16)
O7 C12 C15 109.10(14)
C13 C12 C15 112.89(19)
O7 C12 C14 101.78(15)
C13 C12 C14 110.26(17)
C15 C12 C14 111.83(19)
C12 C13 H13A 109.5
C12 C13 H13B 109.5
H13A C13 H13B 109.5
C12 C13 H13C 109.5
H13A C13 H13C 109.5
H13B C13 H13C 109.5
C12 C14 H14A 109.5
C12 C14 H14B 109.5
H14A C14 H14B 109.5
C12 C14 H14C 109.5
H14A C14 H14C 109.5
H14B C14 H14C 109.5
C12 C15 H15A 109.5
C12 C15 H15B 109.5
H15A C15 H15B 109.5
C12 C15 H15C 109.5
H15A C15 H15C 109.5
H15B C15 H15C 109.5
O4 C16 O5 128.33(16)
O4 C16 N2 122.04(15)
O5 C16 N2 109.62(12)
O5 C17 C20 101.18(14)
O5 C17 C19 110.15(15)
C20 C17 C19 112.0(2)
O5 C17 C18 109.18(17)
C20 C17 C18 112.3(2)
C19 C17 C18 111.52(19)
C17 C18 H18A 109.5
C17 C18 H18B 109.5
H18A C18 H18B 109.5
C17 C18 H18C 109.5
H18A C18 H18C 109.5
H18B C18 H18C 109.5
C17 C19 H19A 109.5
C17 C19 H19B 109.5
H19A C19 H19B 109.5
C17 C19 H19C 109.5
H19A C19 H19C 109.5
H19B C19 H19C 109.5
C17 C20 H20A 109.5
C17 C20 H20B 109.5
H20A C20 H20B 109.5
C17 C20 H20C 109.5
H20A C20 H20C 109.5
H20B C20 H20C 109.5
C22 C21 C26 120.53(16)
C22 C21 N1 118.43(14)
C26 C21 N1 120.99(15)
C21 C22 C23 119.40(16)
C21 C22 H22 120.3
C23 C22 H22 120.3
C24 C23 C22 120.21(17)
C24 C23 H23 119.9
C22 C23 H23 119.9
C25 C24 C23 119.82(17)
C25 C24 H24 120.1
C23 C24 H24 120.1
C24 C25 C26 120.55(18)
C24 C25 H25 119.7
C26 C25 H25 119.7
C25 C26 C21 119.46(17)
C25 C26 H26 120.3
C21 C26 H26 120.3
C2 N1 C21 122.96(13)
C2 N1 C8 109.71(13)
C21 N1 C8 125.13(13)
N3 N2 C16 116.26(12)
N3 N2 C8 117.96(12)
C16 N2 C8 125.73(12)
C11 N3 N2 117.03(13)
C11 N3 H3N 115.0(14)
N2 N3 H3N 114.8(15)
C9 O3 C10 115.17(17)
C16 O5 C17 121.53(12)
C11 O7 C12 120.00(13)

loop_
_geom_bond_atom_site_label_1
_geom_bond_atom_site_label_2
_geom_bond_distance
C1 C2 1.396(3)
C1 C6 1.403(2)
C1 C7 1.436(3)
C2 N1 1.376(2)
C2 C3 1.401(3)
C3 C4 1.377(4)
C3 H3 0.9300
C4 C5 1.387(5)
C4 H4 0.9300
C5 C6 1.371(4)
C5 H5 0.9300
C6 H6 0.9300
C7 O1 1.203(2)
C7 C8 1.587(2)
C8 N2 1.4407(19)
C8 N1 1.4621(19)
C8 C9 1.551(2)
C9 O2 1.189(2)
C9 O3 1.326(2)
C10 O3 1.449(2)
C10 H10A 0.9600
C10 H10B 0.9600
C10 H10C 0.9600
C11 O6 1.196(2)
C11 O7 1.3353(18)
C11 N3 1.384(2)
C12 O7 1.483(2)
C12 C13 1.510(3)
C12 C15 1.514(3)
C12 C14 1.524(3)
C13 H13A 0.9600
C13 H13B 0.9600
C13 H13C 0.9600
C14 H14A 0.9600
C14 H14B 0.9600
C14 H14C 0.9600
C15 H15A 0.9600
C15 H15B 0.9600
C15 H15C 0.9600
C16 O4 1.1975(19)
C16 O5 1.3209(19)
C16 N2 1.388(2)
C17 O5 1.4907(19)
C17 C20 1.503(3)
C17 C19 1.504(3)
C17 C18 1.515(3)
C18 H18A 0.9600
C18 H18B 0.9600
C18 H18C 0.9600
C19 H19A 0.9600
C19 H19B 0.9600
C19 H19C 0.9600
C20 H20A 0.9600
C20 H20B 0.9600
C20 H20C 0.9600
C21 C22 1.381(2)
C21 C26 1.387(2)
C21 N1 1.432(2)
C22 C23 1.388(2)
C22 H22 0.9300
C23 C24 1.384(3)
C23 H23 0.9300
C24 C25 1.377(3)
C24 H24 0.9300
C25 C26 1.380(3)
C25 H25 0.9300
C26 H26 0.9300
N2 N3 1.3874(17)
N3 H3N 0.89(2)

loop_
_geom_torsion_atom_site_label_1
_geom_torsion_atom_site_label_2
_geom_torsion_atom_site_label_3
_geom_torsion_atom_site_label_4
_geom_torsion
C6 C1 C2 N1 175.96(16)
C7 C1 C2 N1 -3.72(19)
C6 C1 C2 C3 -1.9(3)
C7 C1 C2 C3 178.39(16)
N1 C2 C3 C4 -177.0(2)
C1 C2 C3 C4 0.5(3)
C2 C3 C4 C5 1.3(4)
C3 C4 C5 C6 -1.7(4)
C4 C5 C6 C1 0.2(4)
C2 C1 C6 C5 1.6(3)
C7 C1 C6 C5 -178.8(2)
C2 C1 C7 O1 178.45(18)
C6 C1 C7 O1 -1.2(3)
C2 C1 C7 C8 -4.23(17)
C6 C1 C7 C8 176.13(18)
O1 C7 C8 N2 -48.3(2)
C1 C7 C8 N2 134.09(13)
O1 C7 C8 N1 -172.48(16)
C1 C7 C8 N1 9.93(15)
O1 C7 C8 C9 72.18(18)
C1 C7 C8 C9 -105.40(13)
N2 C8 C9 O2 -146.54(15)
N1 C8 C9 O2 -14.7(2)
C7 C8 C9 O2 94.17(18)
N2 C8 C9 O3 40.07(18)
N1 C8 C9 O3 171.87(13)
C7 C8 C9 O3 -79.22(15)
C26 C21 C22 C23 -1.6(3)
N1 C21 C22 C23 -179.13(16)
C21 C22 C23 C24 0.4(3)
C22 C23 C24 C25 0.8(3)
C23 C24 C25 C26 -0.9(3)
C24 C25 C26 C21 -0.3(3)
C22 C21 C26 C25 1.6(3)
N1 C21 C26 C25 179.03(18)
C1 C2 N1 C21 174.70(15)
C3 C2 N1 C21 -7.6(3)
C1 C2 N1 C8 10.83(18)
C3 C2 N1 C8 -171.48(17)
C22 C21 N1 C2 114.74(17)
C26 C21 N1 C2 -62.7(2)
C22 C21 N1 C8 -83.9(2)
C26 C21 N1 C8 98.60(19)
N2 C8 N1 C2 -133.19(13)
C9 C8 N1 C2 96.67(15)
C7 C8 N1 C2 -12.40(16)
N2 C8 N1 C21 63.38(19)
C9 C8 N1 C21 -66.77(18)
C7 C8 N1 C21 -175.84(14)
O4 C16 N2 N3 5.3(2)
O5 C16 N2 N3 -173.51(13)
O4 C16 N2 C8 -171.96(16)
O5 C16 N2 C8 9.2(2)
N1 C8 N2 N3 93.88(16)
C9 C8 N2 N3 -136.70(14)
C7 C8 N2 N3 -22.27(17)
N1 C8 N2 C16 -88.87(18)
C9 C8 N2 C16 40.55(19)
C7 C8 N2 C16 154.98(14)
O6 C11 N3 N2 25.1(3)
O7 C11 N3 N2 -157.53(14)
C16 N2 N3 C11 64.40(19)
C8 N2 N3 C11 -118.09(16)
O2 C9 O3 C10 0.8(3)
C8 C9 O3 C10 173.97(17)
O4 C16 O5 C17 1.5(3)
N2 C16 O5 C17 -179.72(13)
C20 C17 O5 C16 -179.74(19)
C19 C17 O5 C16 61.7(2)
C18 C17 O5 C16 -61.1(2)
O6 C11 O7 C12 2.4(3)
N3 C11 O7 C12 -174.87(14)
C13 C12 O7 C11 -60.6(2)
C15 C12 O7 C11 64.0(2)
C14 C12 O7 C11 -177.68(17)
